data_1515026
loop_
_publ_author_name
'Lin, Tzu-Pin'
'Nelson, Ryan C.'
'Wu, Tianpin'
'Miller, Jeffrey T.'
'Gabba\"i, Fran\,cois P.'

_publ_section_title
;
 Lewis acid enhancement by juxtaposition with an onium ion: the case of a
 mercury stibonium complex
;
_journal_issue 4
_journal_name_full 'Chemical Science'
_journal_page_first 1128
_journal_paper_doi 10.1039/c2sc00904h
_journal_volume 3
_journal_year 2012
_chemical_formula_sum 'C57 H60 F6 Hg N6 O P Sb'
_chemical_formula_weight 1312.42
_chemical_name_common 2-DMAP3
_chemical_name_systematic
;
?
;
_space_group_IT_number 9
_symmetry_cell_setting monoclinic
_symmetry_space_group_name_Hall 'C -2yc'
_symmetry_space_group_name_H-M 'C 1 c 1'
_atom_sites_solution_hydrogens geom
_atom_sites_solution_primary direct
_atom_sites_solution_secondary difmap
_audit_creation_method SHELXL-97
_cell_angle_alpha 90.00
_cell_angle_beta 130.397(2)
_cell_angle_gamma 90.00
_cell_formula_units_Z 4
_cell_length_a 18.171(5)
_cell_length_b 28.753(8)
_cell_length_c 13.422(7)
_cell_measurement_temperature 110(2)
_cell_volume 5341(3)
_computing_cell_refinement 'Bruker APEX'
_computing_data_collection 'Bruker APEX'
_computing_data_reduction 'Bruker APEX'
_computing_molecular_graphics 'Bruker SHELXTL'
_computing_publication_material 'Bruker SHELXTL'
_computing_structure_refinement 'SHELXL-97 (Sheldrick, 2008)'
_computing_structure_solution 'SHELXS-97 (Sheldrick, 2008)'
_diffrn_ambient_temperature 110(2)
_diffrn_measured_fraction_theta_full 0.999
_diffrn_measured_fraction_theta_max 0.999
_diffrn_measurement_device_type 'CCD area detector'
_diffrn_measurement_method 'phi and omega scans'
_diffrn_radiation_monochromator graphite
_diffrn_radiation_source 'fine-focus sealed tube'
_diffrn_radiation_type MoK\a
_diffrn_radiation_wavelength 0.71073
_diffrn_reflns_av_R_equivalents 0.0318
_diffrn_reflns_av_sigmaI/netI 0.0569
_diffrn_reflns_limit_h_max 20
_diffrn_reflns_limit_h_min -20
_diffrn_reflns_limit_k_max 32
_diffrn_reflns_limit_k_min -32
_diffrn_reflns_limit_l_max 15
_diffrn_reflns_limit_l_min -15
_diffrn_reflns_number 22894
_diffrn_reflns_theta_full 24.00
_diffrn_reflns_theta_max 24.00
_diffrn_reflns_theta_min 1.63
_exptl_absorpt_coefficient_mu 3.474
_exptl_absorpt_correction_T_max 0.7685
_exptl_absorpt_correction_T_min 0.5433
_exptl_absorpt_correction_type multi-scan
_exptl_absorpt_process_details sadabs
_exptl_crystal_colour colorless
_exptl_crystal_density_diffrn 1.632
_exptl_crystal_density_method 'not measured'
_exptl_crystal_description block
_exptl_crystal_F_000 2608
_exptl_crystal_size_max 0.20
_exptl_crystal_size_mid 0.10
_exptl_crystal_size_min 0.08
_refine_diff_density_max 1.093
_refine_diff_density_min -0.488
_refine_diff_density_rms 0.079
_refine_ls_abs_structure_details 'Flack H D (1983), Acta Cryst. A39, 876-881'
_refine_ls_abs_structure_Flack 0.038(3)
_refine_ls_extinction_method none
_refine_ls_goodness_of_fit_ref 1.007
_refine_ls_hydrogen_treatment constr
_refine_ls_matrix_type full
_refine_ls_number_parameters 658
_refine_ls_number_reflns 8248
_refine_ls_number_restraints 2
_refine_ls_restrained_S_all 1.007
_refine_ls_R_factor_all 0.0286
_refine_ls_R_factor_gt 0.0267
_refine_ls_shift/su_max 0.002
_refine_ls_shift/su_mean 0.000
_refine_ls_structure_factor_coef Fsqd
_refine_ls_weighting_details 'calc w=1/[\s^2^(Fo^2^)+(0.0090P)^2^+0.0000P] where P=(Fo^2^+2Fc^2^)/3'
_refine_ls_weighting_scheme calc
_refine_ls_wR_factor_gt 0.0611
_refine_ls_wR_factor_ref 0.0621
_reflns_number_gt 7880
_reflns_number_total 8248
_reflns_threshold_expression >2sigma(I)
_cod_data_source_file c2sc00904h.txt
_cod_data_source_block 2-DMAP3
_cod_original_sg_symbol_H-M Cc
_cod_database_code 1515026

loop_
_symmetry_equiv_pos_as_xyz
'x, y, z'
'x, -y, z+1/2'
'x+1/2, y+1/2, z'
'x+1/2, -y+1/2, z+1/2'

loop_
_atom_site_label
_atom_site_type_symbol
_atom_site_fract_x
_atom_site_fract_y
_atom_site_fract_z
_atom_site_U_iso_or_equiv
_atom_site_adp_type
_atom_site_occupancy
_atom_site_symmetry_multiplicity
_atom_site_calc_flag
_atom_site_refinement_flags
Hg1 Hg -0.478123(16) 0.827445(6) -0.327491(18) 0.03069(7) Uani 1 1 d .
Sb1 Sb -0.51226(2) 0.927096(12) -0.42429(3) 0.02877(10) Uani 1 1 d .
P1 P -0.44365(14) 0.42054(7) -0.27697(17) 0.0490(5) Uani 1 1 d .
C1 C -0.3626(6) 0.82589(17) -0.3278(7) 0.0295(19) Uani 1 1 d .
C11 C -0.6059(5) 0.8376(2) -0.3549(7) 0.0285(15) Uani 1 1 d .
C18 C -0.6191(4) 0.92344(17) -0.4011(6) 0.0272(14) Uani 1 1 d .
N1 N -0.4865(5) 0.73675(15) -0.3242(7) 0.0390(12) Uani 1 1 d .
C9 C -0.3366(4) 0.86545(19) -0.3622(5) 0.0282(12) Uani 1 1 d .
C19 C -0.6502(4) 0.88236(18) -0.3802(5) 0.0265(12) Uani 1 1 d .
C4 C -0.2088(6) 0.8173(2) -0.3288(7) 0.0400(17) Uani 1 1 d .
H4A H -0.1577 0.8144 -0.3309 0.048 Uiso 1 1 calc R
C10 C -0.2570(5) 0.8606(2) -0.3609(6) 0.0341(14) Uani 1 1 d .
C15 C -0.7768(5) 0.9299(2) -0.4090(6) 0.0375(16) Uani 1 1 d .
H15A H -0.8302 0.9319 -0.4114 0.045 Uiso 1 1 calc R
N3 N -0.3607(4) 0.81621(16) -0.0741(5) 0.0366(12) Uani 1 1 d .
C20 C -0.7313(4) 0.8864(2) -0.3862(6) 0.0326(13) Uani 1 1 d .
N5 N -0.3822(4) 0.93089(15) -0.1786(5) 0.0320(11) Uani 1 1 d .
C37 C -0.4309(5) 0.7079(2) -0.2294(6) 0.0384(17) Uani 1 1 d .
H37A H -0.3932 0.7203 -0.1435 0.046 Uiso 1 1 calc R
C14 C -0.7662(5) 0.8466(2) -0.3673(6) 0.0373(15) Uani 1 1 d .
H14A H -0.8197 0.8491 -0.3703 0.045 Uiso 1 1 calc R
C8 C -0.3828(4) 0.9101(2) -0.3962(5) 0.0321(13) Uani 1 1 d .
C12 C -0.6440(5) 0.8007(2) -0.3385(7) 0.0379(16) Uani 1 1 d .
H12A H -0.6152 0.7709 -0.3220 0.045 Uiso 1 1 calc R
C17 C -0.6652(4) 0.9651(2) -0.4239(6) 0.0368(14) Uani 1 1 d .
H17A H -0.6429 0.9923 -0.4377 0.044 Uiso 1 1 calc R
C26 C -0.4490(5) 1.0285(2) -0.3219(7) 0.0377(15) Uani 1 1 d .
H26A H -0.4021 1.0135 -0.2403 0.045 Uiso 1 1 calc R
C13 C -0.7235(6) 0.8046(2) -0.3450(7) 0.0447(19) Uani 1 1 d .
H13A H -0.7480 0.7778 -0.3337 0.054 Uiso 1 1 calc R
C2 C -0.3108(5) 0.7852(2) -0.2952(6) 0.0372(16) Uani 1 1 d .
H2A H -0.3278 0.7589 -0.2711 0.045 Uiso 1 1 calc R
C21 C -0.5104(5) 1.00168(19) -0.4330(6) 0.0331(13) Uani 1 1 d .
C47 C -0.4054(4) 0.92955(18) -0.1046(5) 0.0308(13) Uani 1 1 d .
H47A H -0.4714 0.9261 -0.1445 0.037 Uiso 1 1 calc R
C33 C -0.5428(5) 0.7170(3) -0.4487(7) 0.0427(19) Uani 1 1 d .
H33A H -0.5868 0.7362 -0.5228 0.051 Uiso 1 1 calc R
C3 C -0.2339(5) 0.7809(2) -0.2959(7) 0.0407(16) Uani 1 1 d .
H3A H -0.2003 0.7523 -0.2731 0.049 Uiso 1 1 calc R
C49 C -0.2352(5) 0.9386(2) 0.0986(6) 0.0383(14) Uani 1 1 d .
C43 C -0.1930(5) 0.82133(18) 0.1337(6) 0.0389(15) Uani 1 1 d .
H43A H -0.1265 0.8250 0.1765 0.047 Uiso 1 1 calc R
C7 C -0.3537(5) 0.9459(2) -0.4277(6) 0.0379(14) Uani 1 1 d .
H7A H -0.3852 0.9751 -0.4495 0.045 Uiso 1 1 calc R
C22 C -0.5813(5) 1.0239(2) -0.5554(6) 0.0433(16) Uani 1 1 d .
H22A H -0.6251 1.0065 -0.6335 0.052 Uiso 1 1 calc R
C35 C -0.4753(5) 0.6408(2) -0.3629(6) 0.0366(14) Uani 1 1 d .
C34 C -0.5366(5) 0.6712(2) -0.4670(7) 0.0448(17) Uani 1 1 d .
H34A H -0.5754 0.6596 -0.5538 0.054 Uiso 1 1 calc R
C5 C -0.2298(5) 0.8990(2) -0.3943(6) 0.0415(15) Uani 1 1 d .
H5A H -0.1772 0.8962 -0.3932 0.050 Uiso 1 1 calc R
C44 C -0.2619(4) 0.82040(19) 0.0008(6) 0.0377(14) Uani 1 1 d .
H44A H -0.2393 0.8229 -0.0461 0.045 Uiso 1 1 calc R
C40 C -0.3908(5) 0.8126(2) -0.0100(7) 0.0439(16) Uani 1 1 d .
H40A H -0.4580 0.8095 -0.0561 0.053 Uiso 1 1 calc R
C36 C -0.4202(5) 0.6610(2) -0.2384(7) 0.0401(16) Uani 1 1 d .
H36A H -0.3762 0.6428 -0.1620 0.048 Uiso 1 1 calc R
C6 C -0.2775(5) 0.9406(2) -0.4286(7) 0.0447(17) Uani 1 1 d .
H6A H -0.2588 0.9660 -0.4533 0.054 Uiso 1 1 calc R
C48 C -0.3377(4) 0.93298(19) 0.0281(6) 0.0350(14) Uani 1 1 d .
H48A H -0.3586 0.9316 0.0771 0.042 Uiso 1 1 calc R
C16 C -0.7440(5) 0.9689(2) -0.4275(7) 0.0438(16) Uani 1 1 d .
H16A H -0.7740 0.9981 -0.4427 0.053 Uiso 1 1 calc R
C25 C -0.4536(5) 1.0764(2) -0.3258(7) 0.0517(18) Uani 1 1 d .
H25A H -0.4105 1.0941 -0.2482 0.062 Uiso 1 1 calc R
C50 C -0.2101(4) 0.94010(19) 0.0237(6) 0.0367(13) Uani 1 1 d .
H50A H -0.1447 0.9436 0.0611 0.044 Uiso 1 1 calc R
C41 C -0.3272(5) 0.8133(2) 0.1233(6) 0.0429(15) Uani 1 1 d .
H41A H -0.3524 0.8114 0.1669 0.052 Uiso 1 1 calc R
C51 C -0.2836(4) 0.93624(19) -0.1098(5) 0.0343(13) Uani 1 1 d .
H51A H -0.2646 0.9374 -0.1611 0.041 Uiso 1 1 calc R
C23 C -0.5836(6) 1.0724(2) -0.5554(8) 0.062(2) Uani 1 1 d .
H23A H -0.6299 1.0881 -0.6360 0.074 Uiso 1 1 calc R
C42 C -0.2240(5) 0.81673(19) 0.2020(6) 0.0408(15) Uani 1 1 d .
C27 C -0.6152(4) 0.9054(2) -0.6274(5) 0.0306(12) Uani 1 1 d .
N4 N -0.1572(5) 0.8160(2) 0.3351(5) 0.0593(16) Uani 1 1 d .
N6 N -0.1657(4) 0.94254(19) 0.2304(4) 0.0425(12) Uani 1 1 d .
C32 C -0.6057(5) 0.9206(2) -0.7124(6) 0.0455(17) Uani 1 1 d .
H32A H -0.5560 0.9420 -0.6857 0.055 Uiso 1 1 calc R
C30 C -0.7436(6) 0.8721(3) -0.8844(7) 0.0512(16) Uani 1 1 d .
H30A H -0.7863 0.8622 -0.9730 0.061 Uiso 1 1 calc R
C31 C -0.6694(5) 0.9049(2) -0.8395(6) 0.0516(17) Uani 1 1 d .
H31A H -0.6634 0.9166 -0.9002 0.062 Uiso 1 1 calc R
F4 F -0.4241(7) 0.4488(3) -0.3515(10) 0.170(4) Uani 1 1 d .
N2 N -0.4672(4) 0.59509(18) -0.3797(6) 0.0519(14) Uani 1 1 d .
F6 F -0.5304(4) 0.45543(17) -0.3372(6) 0.1060(19) Uani 1 1 d .
C29 C -0.7520(5) 0.8557(2) -0.7996(7) 0.0502(16) Uani 1 1 d .
H29A H -0.8000 0.8334 -0.8254 0.060 Uiso 1 1 calc R
C24 C -0.5223(5) 1.0981(2) -0.4449(7) 0.0501(17) Uani 1 1 d .
H24A H -0.5266 1.1311 -0.4493 0.060 Uiso 1 1 calc R
C28 C -0.6879(4) 0.8724(2) -0.6711(5) 0.0400(14) Uani 1 1 d .
H28A H -0.6937 0.8609 -0.6102 0.048 Uiso 1 1 calc R
C46 C -0.0513(5) 0.8151(3) 0.4117(6) 0.063(2) Uani 1 1 d .
H46A H -0.0376 0.8183 0.3524 0.094 Uiso 1 1 calc R
H46B H -0.0251 0.7855 0.4588 0.094 Uiso 1 1 calc R
H46C H -0.0211 0.8408 0.4745 0.094 Uiso 1 1 calc R
C52 C -0.1945(5) 0.9430(3) 0.3058(6) 0.0585(19) Uani 1 1 d .
H52A H -0.2645 0.9383 0.2486 0.088 Uiso 1 1 calc R
H52B H -0.1777 0.9730 0.3504 0.088 Uiso 1 1 calc R
H52C H -0.1613 0.9180 0.3709 0.088 Uiso 1 1 calc R
F5 F -0.3585(5) 0.3849(2) -0.2182(7) 0.132(2) Uani 1 1 d .
C53 C -0.0602(5) 0.9485(3) 0.2996(7) 0.069(2) Uani 1 1 d .
H53A H -0.0507 0.9476 0.2356 0.103 Uiso 1 1 calc R
H53B H -0.0232 0.9233 0.3632 0.103 Uiso 1 1 calc R
H53C H -0.0378 0.9785 0.3453 0.103 Uiso 1 1 calc R
F3 F -0.4712(5) 0.3920(3) -0.2124(8) 0.147(3) Uani 1 1 d .
C39 C -0.3945(5) 0.5644(2) -0.2661(8) 0.0589(19) Uani 1 1 d .
H39A H -0.3663 0.5808 -0.1843 0.088 Uiso 1 1 calc R
H39B H -0.3434 0.5564 -0.2687 0.088 Uiso 1 1 calc R
H39C H -0.4262 0.5359 -0.2708 0.088 Uiso 1 1 calc R
C38 C -0.5164(7) 0.5766(2) -0.5099(9) 0.074(2) Uani 1 1 d .
H38A H -0.5627 0.5997 -0.5754 0.112 Uiso 1 1 calc R
H38B H -0.5509 0.5481 -0.5220 0.112 Uiso 1 1 calc R
H38C H -0.4689 0.5697 -0.5202 0.112 Uiso 1 1 calc R
C45 C -0.1901(7) 0.8106(4) 0.4046(8) 0.089(3) Uani 1 1 d .
H45A H -0.2609 0.8118 0.3435 0.133 Uiso 1 1 calc R
H45B H -0.1642 0.8357 0.4688 0.133 Uiso 1 1 calc R
H45C H -0.1683 0.7806 0.4499 0.133 Uiso 1 1 calc R
F2 F -0.5124(10) 0.3904(3) -0.3949(7) 0.273(8) Uani 1 1 d .
F1 F -0.3738(6) 0.4509(2) -0.1600(7) 0.190(4) Uani 1 1 d .
O1 O 0.0350(13) 0.7224(5) -0.2981(16) 0.237(8) Uani 1 1 d .
C55 C 0.0117(11) 0.7205(6) -0.1642(13) 0.152(5) Uani 1 1 d .
H55A H 0.0523 0.6984 -0.0905 0.182 Uiso 1 1 calc R
H55B H -0.0454 0.7284 -0.1733 0.182 Uiso 1 1 calc R
C57 C 0.0761(13) 0.7648(6) -0.2284(19) 0.165(6) Uani 1 1 d .
H57A H 0.1448 0.7671 -0.1882 0.198 Uiso 1 1 calc R
H57B H 0.0406 0.7918 -0.2872 0.198 Uiso 1 1 calc R
C56 C 0.0680(14) 0.7635(6) -0.1370(14) 0.174(7) Uani 1 1 d .
H56A H 0.0335 0.7914 -0.1424 0.209 Uiso 1 1 calc R
H56B H 0.1325 0.7621 -0.0487 0.209 Uiso 1 1 calc R
C54 C -0.016(2) 0.7014(6) -0.271(3) 0.40(2) Uani 1 1 d .
H54B H -0.0860 0.7062 -0.3432 0.475 Uiso 1 1 calc R
H54C H -0.0025 0.6676 -0.2587 0.475 Uiso 1 1 calc R

loop_
_atom_site_aniso_label
_atom_site_aniso_U_11
_atom_site_aniso_U_22
_atom_site_aniso_U_33
_atom_site_aniso_U_23
_atom_site_aniso_U_13
_atom_site_aniso_U_12
Hg1 0.03243(12) 0.03079(11) 0.03510(12) 0.00358(12) 0.02468(10) 0.00236(11)
Sb1 0.0326(2) 0.0300(2) 0.0320(2) 0.00004(16) 0.0247(2) -0.00070(18)
P1 0.0623(13) 0.0536(11) 0.0431(10) -0.0068(8) 0.0396(10) -0.0036(9)
C1 0.032(4) 0.031(4) 0.026(4) -0.004(2) 0.019(3) -0.002(2)
C11 0.027(4) 0.036(3) 0.027(3) 0.001(3) 0.019(3) 0.000(3)
C18 0.023(3) 0.035(3) 0.023(3) 0.000(2) 0.015(3) 0.002(2)
N1 0.045(3) 0.044(3) 0.040(3) 0.006(3) 0.032(2) 0.004(3)
C9 0.028(3) 0.035(3) 0.025(3) -0.004(2) 0.019(3) -0.002(2)
C19 0.023(3) 0.035(3) 0.021(3) -0.006(2) 0.014(2) -0.006(2)
C4 0.039(4) 0.050(4) 0.033(4) 0.003(3) 0.024(3) 0.006(3)
C10 0.034(4) 0.045(4) 0.029(3) -0.007(3) 0.022(3) -0.004(3)
C15 0.033(4) 0.048(4) 0.043(4) 0.000(3) 0.029(3) 0.000(3)
N3 0.045(3) 0.037(3) 0.032(3) 0.002(2) 0.026(3) 0.005(2)
C20 0.028(3) 0.040(3) 0.027(3) -0.004(3) 0.016(3) -0.001(3)
N5 0.043(3) 0.033(3) 0.038(3) 0.001(2) 0.034(3) 0.000(2)
C37 0.036(4) 0.058(5) 0.020(3) -0.014(3) 0.017(3) -0.015(3)
C14 0.033(4) 0.050(4) 0.042(4) -0.004(3) 0.030(3) -0.008(3)
C8 0.034(3) 0.043(3) 0.030(3) -0.007(3) 0.026(3) -0.006(3)
C12 0.046(4) 0.026(3) 0.052(4) -0.001(3) 0.036(4) -0.001(3)
C17 0.045(4) 0.036(3) 0.036(3) 0.001(3) 0.029(3) 0.002(3)
C26 0.044(4) 0.036(3) 0.040(4) 0.007(3) 0.031(4) 0.006(3)
C13 0.060(5) 0.031(4) 0.058(5) -0.008(3) 0.045(4) -0.013(3)
C2 0.042(4) 0.036(4) 0.046(4) 0.005(3) 0.034(3) 0.003(3)
C21 0.036(3) 0.035(3) 0.036(3) 0.010(3) 0.027(3) 0.003(3)
C47 0.040(3) 0.034(3) 0.022(3) -0.002(2) 0.021(3) -0.004(3)
C33 0.043(4) 0.048(4) 0.025(4) 0.013(3) 0.017(4) 0.015(3)
C3 0.041(4) 0.042(4) 0.042(4) 0.004(3) 0.028(3) 0.013(3)
C49 0.046(4) 0.034(3) 0.035(3) 0.001(3) 0.026(3) 0.006(3)
C43 0.046(4) 0.033(3) 0.042(4) 0.002(3) 0.030(3) 0.007(3)
C7 0.054(4) 0.032(3) 0.047(4) -0.001(3) 0.041(3) -0.001(3)
C22 0.058(4) 0.039(4) 0.038(4) 0.001(3) 0.033(4) 0.005(3)
C35 0.044(4) 0.036(3) 0.040(4) 0.002(3) 0.032(3) -0.003(3)
C34 0.043(4) 0.045(4) 0.044(4) -0.006(3) 0.027(4) -0.003(3)
C5 0.042(4) 0.051(4) 0.047(4) -0.006(3) 0.036(3) -0.004(3)
C44 0.043(4) 0.038(3) 0.039(4) 0.003(3) 0.029(3) 0.007(3)
C40 0.044(4) 0.041(3) 0.057(4) 0.005(3) 0.037(4) 0.006(3)
C36 0.037(4) 0.042(4) 0.040(4) 0.013(3) 0.025(3) 0.010(3)
C6 0.053(4) 0.043(4) 0.063(4) -0.007(3) 0.048(4) -0.009(3)
C48 0.041(4) 0.033(3) 0.039(4) 0.003(3) 0.030(3) 0.005(3)
C16 0.051(4) 0.039(4) 0.056(4) 0.006(3) 0.041(4) 0.009(3)
C25 0.062(5) 0.044(4) 0.060(4) -0.014(4) 0.044(4) -0.011(3)
C50 0.032(3) 0.041(3) 0.038(3) 0.004(3) 0.023(3) 0.004(3)
C41 0.056(4) 0.045(3) 0.040(4) 0.004(3) 0.036(4) 0.007(3)
C51 0.037(3) 0.041(3) 0.035(3) 0.005(3) 0.028(3) 0.006(3)
C23 0.094(6) 0.051(5) 0.067(5) 0.028(4) 0.064(5) 0.024(4)
C42 0.059(4) 0.031(3) 0.035(3) 0.001(3) 0.032(3) 0.004(3)
C27 0.030(3) 0.041(3) 0.023(3) -0.001(2) 0.018(3) -0.001(3)
N4 0.076(5) 0.073(4) 0.037(3) -0.005(3) 0.040(4) 0.000(3)
N6 0.036(3) 0.063(3) 0.024(3) -0.002(2) 0.017(2) 0.002(3)
C32 0.052(4) 0.046(4) 0.040(4) -0.003(3) 0.030(4) -0.005(3)
C30 0.055(4) 0.062(4) 0.030(3) -0.013(3) 0.025(3) -0.008(3)
C31 0.073(5) 0.056(4) 0.041(4) -0.004(3) 0.044(4) -0.005(4)
F4 0.248(9) 0.170(7) 0.259(10) 0.071(7) 0.239(9) 0.057(6)
N2 0.067(4) 0.039(3) 0.057(4) -0.001(3) 0.043(3) 0.004(3)
F6 0.119(5) 0.069(3) 0.143(5) 0.030(3) 0.091(4) 0.032(3)
C29 0.040(4) 0.059(4) 0.050(4) -0.014(3) 0.029(4) -0.010(3)
C24 0.079(5) 0.033(3) 0.047(4) 0.004(3) 0.044(4) 0.004(3)
C28 0.040(4) 0.048(4) 0.030(3) -0.003(3) 0.021(3) -0.002(3)
C46 0.053(5) 0.101(6) 0.026(3) -0.005(4) 0.023(4) -0.009(4)
C52 0.059(5) 0.087(5) 0.032(4) 0.005(3) 0.031(4) 0.012(4)
F5 0.153(6) 0.134(5) 0.181(6) 0.049(5) 0.141(6) 0.063(4)
C53 0.042(4) 0.108(6) 0.040(4) -0.001(4) 0.019(4) 0.002(4)
F3 0.154(6) 0.156(6) 0.212(8) 0.081(6) 0.156(6) 0.033(5)
C39 0.060(5) 0.035(3) 0.077(5) 0.007(3) 0.042(4) 0.006(3)
C38 0.110(7) 0.046(4) 0.085(6) -0.015(4) 0.071(6) 0.001(4)
C45 0.098(7) 0.130(8) 0.049(5) 0.002(5) 0.052(5) -0.011(6)
F2 0.400(15) 0.088(5) 0.083(5) -0.027(4) 0.044(7) 0.041(7)
F1 0.173(7) 0.118(5) 0.083(5) -0.043(4) -0.006(4) -0.020(5)
O1 0.363(18) 0.260(13) 0.296(17) -0.154(13) 0.306(17) -0.129(14)
C55 0.185(14) 0.197(15) 0.128(11) 0.054(11) 0.126(12) 0.045(12)
C57 0.184(16) 0.192(17) 0.160(15) 0.058(14) 0.131(14) 0.033(13)
C56 0.234(19) 0.154(14) 0.099(10) 0.021(10) 0.091(12) -0.007(13)
C54 0.88(7) 0.175(16) 0.70(5) -0.24(3) 0.77(6) -0.25(3)

loop_
_atom_type_symbol
_atom_type_description
_atom_type_scat_dispersion_real
_atom_type_scat_dispersion_imag
_atom_type_scat_source
C C 0.0033 0.0016 'International Tables Vol C Tables 4.2.6.8 and 6.1.1.4'
H H 0.0000 0.0000 'International Tables Vol C Tables 4.2.6.8 and 6.1.1.4'
N N 0.0061 0.0033 'International Tables Vol C Tables 4.2.6.8 and 6.1.1.4'
O O 0.0106 0.0060 'International Tables Vol C Tables 4.2.6.8 and 6.1.1.4'
F F 0.0171 0.0103 'International Tables Vol C Tables 4.2.6.8 and 6.1.1.4'
P P 0.1023 0.0942 'International Tables Vol C Tables 4.2.6.8 and 6.1.1.4'
Sb Sb -0.5866 1.5461 'International Tables Vol C Tables 4.2.6.8 and 6.1.1.4'
Hg Hg -2.3894 9.2266 'International Tables Vol C Tables 4.2.6.8 and 6.1.1.4'

loop_
_geom_angle_atom_site_label_1
_geom_angle_atom_site_label_2
_geom_angle_atom_site_label_3
_geom_angle
C1 Hg1 C11 169.8(3)
C1 Hg1 N3 91.5(2)
C11 Hg1 N3 97.0(2)
C1 Hg1 N1 92.74(18)
C11 Hg1 N1 94.1(2)
N3 Hg1 N1 82.07(18)
C1 Hg1 Sb1 86.94(15)
C11 Hg1 Sb1 84.17(19)
N3 Hg1 Sb1 116.20(10)
N1 Hg1 Sb1 161.73(15)
C21 Sb1 C18 96.0(2)
C21 Sb1 C27 104.4(2)
C18 Sb1 C27 92.5(2)
C21 Sb1 C8 100.3(2)
C18 Sb1 C8 159.0(2)
C27 Sb1 C8 96.2(2)
C21 Sb1 N5 89.6(2)
C18 Sb1 N5 88.95(19)
C27 Sb1 N5 165.61(19)
C8 Sb1 N5 78.01(18)
C21 Sb1 Hg1 163.32(17)
C18 Sb1 Hg1 81.13(14)
C27 Sb1 Hg1 92.13(15)
C8 Sb1 Hg1 79.47(16)
N5 Sb1 Hg1 73.94(10)
F3 P1 F4 175.5(5)
F3 P1 F1 95.0(5)
F4 P1 F1 88.7(6)
F3 P1 F2 86.0(7)
F4 P1 F2 90.3(7)
F1 P1 F2 178.9(8)
F3 P1 F5 86.7(4)
F4 P1 F5 96.1(4)
F1 P1 F5 87.9(4)
F2 P1 F5 91.6(5)
F3 P1 F6 92.7(4)
F4 P1 F6 84.5(4)
F1 P1 F6 93.0(4)
F2 P1 F6 87.4(5)
F5 P1 F6 178.9(4)
C2 C1 C9 118.7(7)
C2 C1 Hg1 119.5(5)
C9 C1 Hg1 121.8(5)
C12 C11 C19 118.2(6)
C12 C11 Hg1 118.5(5)
C19 C11 Hg1 123.1(5)
C17 C18 C19 120.5(6)
C17 C18 Sb1 113.5(4)
C19 C18 Sb1 125.6(4)
C37 N1 C33 114.7(5)
C37 N1 Hg1 129.9(5)
C33 N1 Hg1 113.0(4)
C1 C9 C8 124.9(6)
C1 C9 C10 117.5(6)
C8 C9 C10 117.6(5)
C18 C19 C20 116.8(5)
C18 C19 C11 124.1(6)
C20 C19 C11 119.1(5)
C3 C4 C10 121.0(7)
C3 C4 H4A 119.5
C10 C4 H4A 119.5
C5 C10 C4 120.9(6)
C5 C10 C9 118.8(6)
C4 C10 C9 120.4(6)
C16 C15 C20 120.0(6)
C16 C15 H15A 120.0
C20 C15 H15A 120.0
C40 N3 C44 115.8(5)
C40 N3 Hg1 122.5(4)
C44 N3 Hg1 121.1(4)
C14 C20 C15 119.2(5)
C14 C20 C19 119.4(5)
C15 C20 C19 121.4(5)
C47 N5 C51 114.1(5)
C47 N5 Sb1 120.1(4)
C51 N5 Sb1 125.7(3)
N1 C37 C36 127.4(6)
N1 C37 H37A 116.3
C36 C37 H37A 116.3
C13 C14 C20 120.3(6)
C13 C14 H14A 119.9
C20 C14 H14A 119.9
C7 C8 C9 121.1(6)
C7 C8 Sb1 112.0(5)
C9 C8 Sb1 126.6(4)
C11 C12 C13 122.7(6)
C11 C12 H12A 118.7
C13 C12 H12A 118.7
C18 C17 C16 122.2(6)
C18 C17 H17A 118.9
C16 C17 H17A 118.9
C25 C26 C21 122.0(6)
C25 C26 H26A 119.0
C21 C26 H26A 119.0
C14 C13 C12 120.4(6)
C14 C13 H13A 119.8
C12 C13 H13A 119.8
C1 C2 C3 123.0(6)
C1 C2 H2A 118.5
C3 C2 H2A 118.5
C26 C21 C22 119.3(5)
C26 C21 Sb1 121.9(4)
C22 C21 Sb1 118.4(5)
N5 C47 C48 121.9(6)
N5 C47 H47A 119.1
C48 C47 H47A 119.1
C34 C33 N1 122.0(6)
C34 C33 H33A 119.0
N1 C33 H33A 119.0
C4 C3 C2 119.4(6)
C4 C3 H3A 120.3
C2 C3 H3A 120.3
C50 C49 N6 119.5(6)
C50 C49 C48 115.4(5)
N6 C49 C48 125.1(6)
C42 C43 C44 116.8(6)
C42 C43 H43A 121.6
C44 C43 H43A 121.6
C8 C7 C6 120.8(6)
C8 C7 H7A 119.6
C6 C7 H7A 119.6
C23 C22 C21 117.0(6)
C23 C22 H22A 121.5
C21 C22 H22A 121.5
N2 C35 C34 122.9(6)
N2 C35 C36 121.9(6)
C34 C35 C36 115.1(5)
C33 C34 C35 122.2(7)
C33 C34 H34A 118.9
C35 C34 H34A 118.9
C6 C5 C10 121.3(6)
C6 C5 H5A 119.4
C10 C5 H5A 119.4
C43 C44 N3 127.8(6)
C43 C44 H44A 116.1
N3 C44 H44A 116.1
N3 C40 C41 120.6(6)
N3 C40 H40A 119.7
C41 C40 H40A 119.7
C37 C36 C35 118.6(6)
C37 C36 H36A 120.7
C35 C36 H36A 120.7
C5 C6 C7 120.3(6)
C5 C6 H6A 119.8
C7 C6 H6A 119.8
C47 C48 C49 123.5(6)
C47 C48 H48A 118.3
C49 C48 H48A 118.3
C15 C16 C17 119.1(6)
C15 C16 H16A 120.4
C17 C16 H16A 120.4
C26 C25 C24 118.8(6)
C26 C25 H25A 120.6
C24 C25 H25A 120.6
C49 C50 C51 117.1(6)
C49 C50 H50A 121.5
C51 C50 H50A 121.5
C40 C41 C42 123.9(6)
C40 C41 H41A 118.1
C42 C41 H41A 118.1
C50 C51 N5 128.1(5)
C50 C51 H51A 116.0
N5 C51 H51A 116.0
C24 C23 C22 122.7(7)
C24 C23 H23A 118.6
C22 C23 H23A 118.6
C43 C42 N4 118.7(6)
C43 C42 C41 115.1(6)
N4 C42 C41 126.3(6)
C32 C27 C28 118.1(5)
C32 C27 Sb1 119.8(4)
C28 C27 Sb1 121.9(4)
C42 N4 C45 118.1(7)
C42 N4 C46 124.3(6)
C45 N4 C46 117.2(6)
C49 N6 C52 118.2(6)
C49 N6 C53 123.5(5)
C52 N6 C53 118.2(5)
C27 C32 C31 118.8(6)
C27 C32 H32A 120.6
C31 C32 H32A 120.6
C29 C30 C31 118.5(6)
C29 C30 H30A 120.8
C31 C30 H30A 120.8
C32 C31 C30 123.2(6)
C32 C31 H31A 118.4
C30 C31 H31A 118.4
C35 N2 C38 120.3(6)
C35 N2 C39 121.4(6)
C38 N2 C39 117.3(6)
C30 C29 C28 118.0(6)
C30 C29 H29A 121.0
C28 C29 H29A 121.0
C23 C24 C25 120.1(6)
C23 C24 H24A 119.9
C25 C24 H24A 119.9
C29 C28 C27 123.4(6)
C29 C28 H28A 118.3
C27 C28 H28A 118.3
N4 C46 H46A 109.5
N4 C46 H46B 109.5
H46A C46 H46B 109.5
N4 C46 H46C 109.5
H46A C46 H46C 109.5
H46B C46 H46C 109.5
N6 C52 H52A 109.5
N6 C52 H52B 109.5
H52A C52 H52B 109.5
N6 C52 H52C 109.5
H52A C52 H52C 109.5
H52B C52 H52C 109.5
N6 C53 H53A 109.5
N6 C53 H53B 109.5
H53A C53 H53B 109.5
N6 C53 H53C 109.5
H53A C53 H53C 109.5
H53B C53 H53C 109.5
N2 C39 H39A 109.5
N2 C39 H39B 109.5
H39A C39 H39B 109.5
N2 C39 H39C 109.5
H39A C39 H39C 109.5
H39B C39 H39C 109.5
N2 C38 H38A 109.5
N2 C38 H38B 109.5
H38A C38 H38B 109.5
N2 C38 H38C 109.5
H38A C38 H38C 109.5
H38B C38 H38C 109.5
N4 C45 H45A 109.5
N4 C45 H45B 109.5
H45A C45 H45B 109.5
N4 C45 H45C 109.5
H45A C45 H45C 109.5
H45B C45 H45C 109.5
C54 O1 C57 111.8(11)
C54 C55 C56 109.5(13)
C54 C55 H55A 109.8
C56 C55 H55A 109.8
C54 C55 H55B 109.8
C56 C55 H55B 109.8
H55A C55 H55B 108.2
C56 C57 O1 105.0(14)
C56 C57 H57A 110.7
O1 C57 H57A 110.7
C56 C57 H57B 110.7
O1 C57 H57B 110.7
H57A C57 H57B 108.8
C57 C56 C55 105.4(15)
C57 C56 H56A 110.7
C55 C56 H56A 110.7
C57 C56 H56B 110.7
C55 C56 H56B 110.7
H56A C56 H56B 108.8
C55 C54 O1 105.6(17)
C55 C54 H54B 110.6
O1 C54 H54B 110.6
C55 C54 H54C 110.6
O1 C54 H54C 110.6
H54B C54 H54C 108.7

loop_
_geom_bond_atom_site_label_1
_geom_bond_atom_site_label_2
_geom_bond_distance
Hg1 C1 2.103(9)
Hg1 C11 2.123(7)
Hg1 N3 2.611(5)
Hg1 N1 2.614(4)
Hg1 Sb1 3.0394(9)
Sb1 C21 2.149(6)
Sb1 C18 2.158(6)
Sb1 C27 2.170(5)
Sb1 C8 2.184(6)
Sb1 N5 2.524(5)
P1 F3 1.497(5)
P1 F4 1.499(6)
P1 F1 1.501(6)
P1 F2 1.502(8)
P1 F5 1.576(6)
P1 F6 1.579(5)
C1 C2 1.383(8)
C1 C9 1.419(8)
C11 C12 1.362(9)
C11 C19 1.436(9)
C18 C17 1.378(8)
C18 C19 1.414(7)
N1 C37 1.289(9)
N1 C33 1.394(10)
C9 C8 1.437(8)
C9 C10 1.442(8)
C19 C20 1.429(8)
C4 C3 1.326(9)
C4 C10 1.419(9)
C4 H4A 0.9500
C10 C5 1.397(8)
C15 C16 1.368(9)
C15 C20 1.417(8)
C15 H15A 0.9500
N3 C40 1.289(8)
N3 C44 1.382(8)
C20 C14 1.408(8)
N5 C47 1.308(7)
N5 C51 1.394(7)
C37 C36 1.378(9)
C37 H37A 0.9500
C14 C13 1.358(10)
C14 H14A 0.9500
C8 C7 1.342(8)
C12 C13 1.395(10)
C12 H12A 0.9500
C17 C16 1.405(9)
C17 H17A 0.9500
C26 C25 1.378(8)
C26 C21 1.381(9)
C26 H26A 0.9500
C13 H13A 0.9500
C2 C3 1.409(9)
C2 H2A 0.9500
C21 C22 1.422(9)
C47 C48 1.362(8)
C47 H47A 0.9500
C33 C34 1.357(9)
C33 H33A 0.9500
C3 H3A 0.9500
C49 C50 1.347(8)
C49 N6 1.357(8)
C49 C48 1.451(8)
C43 C42 1.359(9)
C43 C44 1.362(9)
C43 H43A 0.9500
C7 C6 1.402(9)
C7 H7A 0.9500
C22 C23 1.396(9)
C22 H22A 0.9500
C35 N2 1.358(8)
C35 C34 1.394(9)
C35 C36 1.401(9)
C34 H34A 0.9500
C5 C6 1.370(10)
C5 H5A 0.9500
C44 H44A 0.9500
C40 C41 1.363(9)
C40 H40A 0.9500
C36 H36A 0.9500
C6 H6A 0.9500
C48 H48A 0.9500
C16 H16A 0.9500
C25 C24 1.385(10)
C25 H25A 0.9500
C50 C51 1.380(8)
C50 H50A 0.9500
C41 C42 1.440(9)
C41 H41A 0.9500
C51 H51A 0.9500
C23 C24 1.359(10)
C23 H23A 0.9500
C42 N4 1.361(8)
C27 C32 1.332(8)
C27 C28 1.410(8)
N4 C45 1.406(9)
N4 C46 1.482(9)
N6 C52 1.409(8)
N6 C53 1.504(8)
C32 C31 1.377(9)
C32 H32A 0.9500
C30 C29 1.329(10)
C30 C31 1.420(10)
C30 H30A 0.9500
C31 H31A 0.9500
N2 C38 1.453(10)
N2 C39 1.496(9)
C29 C28 1.398(8)
C29 H29A 0.9500
C24 H24A 0.9500
C28 H28A 0.9500
C46 H46A 0.9800
C46 H46B 0.9800
C46 H46C 0.9800
C52 H52A 0.9800
C52 H52B 0.9800
C52 H52C 0.9800
C53 H53A 0.9800
C53 H53B 0.9800
C53 H53C 0.9800
C39 H39A 0.9800
C39 H39B 0.9800
C39 H39C 0.9800
C38 H38A 0.9800
C38 H38B 0.9800
C38 H38C 0.9800
C45 H45A 0.9800
C45 H45B 0.9800
C45 H45C 0.9800
O1 C54 1.334(18)
O1 C57 1.419(18)
C55 C54 1.30(2)
C55 C56 1.490(19)
C55 H55A 0.9900
C55 H55B 0.9900
C57 C56 1.328(19)
C57 H57A 0.9900
C57 H57B 0.9900
C56 H56A 0.9900
C56 H56B 0.9900
C54 H54B 0.9900
C54 H54C 0.9900

loop_
_geom_torsion_atom_site_label_1
_geom_torsion_atom_site_label_2
_geom_torsion_atom_site_label_3
_geom_torsion_atom_site_label_4
_geom_torsion
C1 Hg1 Sb1 C21 -94.3(6)
C11 Hg1 Sb1 C21 90.8(6)
N3 Hg1 Sb1 C21 -4.1(6)
N1 Hg1 Sb1 C21 176.2(8)
C1 Hg1 Sb1 C18 -175.4(3)
C11 Hg1 Sb1 C18 9.7(2)
N3 Hg1 Sb1 C18 -85.2(2)
N1 Hg1 Sb1 C18 95.1(4)
C1 Hg1 Sb1 C27 92.4(2)
C11 Hg1 Sb1 C27 -82.5(2)
N3 Hg1 Sb1 C27 -177.45(19)
N1 Hg1 Sb1 C27 2.9(4)
C1 Hg1 Sb1 C8 -3.5(2)
C11 Hg1 Sb1 C8 -178.4(3)
N3 Hg1 Sb1 C8 86.67(19)
N1 Hg1 Sb1 C8 -93.0(4)
C1 Hg1 Sb1 N5 -83.9(2)
C11 Hg1 Sb1 N5 101.2(2)
N3 Hg1 Sb1 N5 6.25(16)
N1 Hg1 Sb1 N5 -173.4(4)
C11 Hg1 C1 C2 -147.4(13)
N3 Hg1 C1 C2 66.7(6)
N1 Hg1 C1 C2 -15.4(6)
Sb1 Hg1 C1 C2 -177.1(6)
C11 Hg1 C1 C9 32(2)
N3 Hg1 C1 C9 -114.0(5)
N1 Hg1 C1 C9 163.8(5)
Sb1 Hg1 C1 C9 2.1(5)
C1 Hg1 C11 C12 144.0(14)
N3 Hg1 C11 C12 -70.3(5)
N1 Hg1 C11 C12 12.2(5)
Sb1 Hg1 C11 C12 173.9(5)
C1 Hg1 C11 C19 -40.9(19)
N3 Hg1 C11 C19 104.8(5)
N1 Hg1 C11 C19 -172.7(5)
Sb1 Hg1 C11 C19 -11.0(5)
C21 Sb1 C18 C17 11.8(5)
C27 Sb1 C18 C17 -93.0(4)
C8 Sb1 C18 C17 152.5(5)
N5 Sb1 C18 C17 101.3(4)
Hg1 Sb1 C18 C17 175.2(4)
C21 Sb1 C18 C19 -175.6(5)
C27 Sb1 C18 C19 79.6(5)
C8 Sb1 C18 C19 -34.9(9)
N5 Sb1 C18 C19 -86.1(5)
Hg1 Sb1 C18 C19 -12.2(4)
C1 Hg1 N1 C37 75.9(6)
C11 Hg1 N1 C37 -111.7(6)
N3 Hg1 N1 C37 -15.2(6)
Sb1 Hg1 N1 C37 164.5(4)
C1 Hg1 N1 C33 -85.5(5)
C11 Hg1 N1 C33 86.9(5)
N3 Hg1 N1 C33 -176.6(5)
Sb1 Hg1 N1 C33 3.0(8)
C2 C1 C9 C8 -178.9(6)
Hg1 C1 C9 C8 1.8(9)
C2 C1 C9 C10 0.0(9)
Hg1 C1 C9 C10 -179.3(4)
C17 C18 C19 C20 0.9(8)
Sb1 C18 C19 C20 -171.2(4)
C17 C18 C19 C11 -179.6(6)
Sb1 C18 C19 C11 8.3(8)
C12 C11 C19 C18 -179.0(6)
Hg1 C11 C19 C18 5.8(8)
C12 C11 C19 C20 0.5(8)
Hg1 C11 C19 C20 -174.6(4)
C3 C4 C10 C5 179.4(7)
C3 C4 C10 C9 -1.9(10)
C1 C9 C10 C5 180.0(6)
C8 C9 C10 C5 -1.0(8)
C1 C9 C10 C4 1.3(9)
C8 C9 C10 C4 -179.7(6)
C1 Hg1 N3 C40 -177.7(5)
C11 Hg1 N3 C40 8.1(5)
N1 Hg1 N3 C40 -85.1(5)
Sb1 Hg1 N3 C40 95.0(4)
C1 Hg1 N3 C44 11.7(4)
C11 Hg1 N3 C44 -162.6(4)
N1 Hg1 N3 C44 104.2(4)
Sb1 Hg1 N3 C44 -75.7(4)
C16 C15 C20 C14 -180.0(6)
C16 C15 C20 C19 0.8(9)
C18 C19 C20 C14 179.4(5)
C11 C19 C20 C14 -0.1(8)
C18 C19 C20 C15 -1.4(8)
C11 C19 C20 C15 179.1(6)
C21 Sb1 N5 C47 96.5(4)
C18 Sb1 N5 C47 0.5(4)
C27 Sb1 N5 C47 -95.5(8)
C8 Sb1 N5 C47 -162.9(4)
Hg1 Sb1 N5 C47 -80.5(4)
C21 Sb1 N5 C51 -80.9(4)
C18 Sb1 N5 C51 -176.8(4)
C27 Sb1 N5 C51 87.1(8)
C8 Sb1 N5 C51 19.8(4)
Hg1 Sb1 N5 C51 102.1(4)
C33 N1 C37 C36 1.7(11)
Hg1 N1 C37 C36 -159.5(5)
C15 C20 C14 C13 -179.8(7)
C19 C20 C14 C13 -0.6(8)
C1 C9 C8 C7 -180.0(6)
C10 C9 C8 C7 1.1(8)
C1 C9 C8 Sb1 -7.0(9)
C10 C9 C8 Sb1 174.1(4)
C21 Sb1 C8 C7 -17.3(5)
C18 Sb1 C8 C7 -157.4(5)
C27 Sb1 C8 C7 88.7(4)
N5 Sb1 C8 C7 -104.7(4)
Hg1 Sb1 C8 C7 179.7(4)
C21 Sb1 C8 C9 169.2(5)
C18 Sb1 C8 C9 29.1(9)
C27 Sb1 C8 C9 -84.8(5)
N5 Sb1 C8 C9 81.8(5)
Hg1 Sb1 C8 C9 6.2(4)
C19 C11 C12 C13 -0.2(10)
Hg1 C11 C12 C13 175.2(5)
C19 C18 C17 C16 0.0(9)
Sb1 C18 C17 C16 173.1(5)
C20 C14 C13 C12 0.9(10)
C11 C12 C13 C14 -0.5(11)
C9 C1 C2 C3 -0.8(10)
Hg1 C1 C2 C3 178.5(5)
C25 C26 C21 C22 -0.5(10)
C25 C26 C21 Sb1 -174.0(5)
C18 Sb1 C21 C26 89.3(5)
C27 Sb1 C21 C26 -176.5(5)
C8 Sb1 C21 C26 -77.4(5)
N5 Sb1 C21 C26 0.4(5)
Hg1 Sb1 C21 C26 10.4(10)
C18 Sb1 C21 C22 -84.3(5)
C27 Sb1 C21 C22 9.9(5)
C8 Sb1 C21 C22 109.1(5)
N5 Sb1 C21 C22 -173.2(5)
Hg1 Sb1 C21 C22 -163.2(4)
C51 N5 C47 C48 -0.2(7)
Sb1 N5 C47 C48 -177.9(4)
C37 N1 C33 C34 -1.9(11)
Hg1 N1 C33 C34 162.6(6)
C10 C4 C3 C2 1.1(11)
C1 C2 C3 C4 0.2(11)
C9 C8 C7 C6 0.2(9)
Sb1 C8 C7 C6 -173.7(5)
C26 C21 C22 C23 0.7(9)
Sb1 C21 C22 C23 174.4(5)
N1 C33 C34 C35 1.4(11)
N2 C35 C34 C33 -179.0(7)
C36 C35 C34 C33 -0.6(10)
C4 C10 C5 C6 178.3(7)
C9 C10 C5 C6 -0.4(9)
C42 C43 C44 N3 1.4(9)
C40 N3 C44 C43 -0.2(9)
Hg1 N3 C44 C43 171.1(5)
C44 N3 C40 C41 0.3(8)
Hg1 N3 C40 C41 -170.8(4)
N1 C37 C36 C35 -0.9(10)
N2 C35 C36 C37 178.7(6)
C34 C35 C36 C37 0.3(9)
C10 C5 C6 C7 1.7(10)
C8 C7 C6 C5 -1.6(10)
N5 C47 C48 C49 0.4(9)
C50 C49 C48 C47 -0.4(8)
N6 C49 C48 C47 179.5(6)
C20 C15 C16 C17 0.2(10)
C18 C17 C16 C15 -0.6(9)
C21 C26 C25 C24 0.2(9)
N6 C49 C50 C51 -179.6(5)
C48 C49 C50 C51 0.2(8)
N3 C40 C41 C42 -1.7(10)
C49 C50 C51 N5 -0.1(9)
C47 N5 C51 C50 0.1(8)
Sb1 N5 C51 C50 177.6(4)
C21 C22 C23 C24 -0.6(11)
C44 C43 C42 N4 178.0(5)
C44 C43 C42 C41 -2.4(8)
C40 C41 C42 C43 2.7(9)
C40 C41 C42 N4 -177.7(6)
C21 Sb1 C27 C32 52.3(5)
C18 Sb1 C27 C32 149.1(5)
C8 Sb1 C27 C32 -50.0(5)
N5 Sb1 C27 C32 -115.2(8)
Hg1 Sb1 C27 C32 -129.6(5)
C21 Sb1 C27 C28 -133.0(5)
C18 Sb1 C27 C28 -36.2(5)
C8 Sb1 C27 C28 124.6(5)
N5 Sb1 C27 C28 59.4(10)
Hg1 Sb1 C27 C28 45.0(5)
C43 C42 N4 C45 -179.2(7)
C41 C42 N4 C45 1.3(10)
C43 C42 N4 C46 -6.6(10)
C41 C42 N4 C46 173.8(6)
C50 C49 N6 C52 177.2(6)
C48 C49 N6 C52 -2.6(9)
C50 C49 N6 C53 0.0(10)
C48 C49 N6 C53 -179.8(6)
C28 C27 C32 C31 2.5(9)
Sb1 C27 C32 C31 177.3(5)
C27 C32 C31 C30 -1.7(11)
C29 C30 C31 C32 -0.1(11)
C34 C35 N2 C38 6.1(10)
C36 C35 N2 C38 -172.3(6)
C34 C35 N2 C39 174.6(6)
C36 C35 N2 C39 -3.7(10)
C31 C30 C29 C28 1.0(10)
C22 C23 C24 C25 0.3(12)
C26 C25 C24 C23 -0.1(11)
C30 C29 C28 C27 -0.2(10)
C32 C27 C28 C29 -1.6(9)
Sb1 C27 C28 C29 -176.3(5)
C54 O1 C57 C56 14(3)
O1 C57 C56 C55 -5(2)
C54 C55 C56 C57 -5(3)
C56 C55 C54 O1 13(3)
C57 O1 C54 C55 -17(3)
